data_7211189
loop_
_publ_author_name
'Bu, Yang'
'Jiang, Feilong'
'Zhou, Kang'
'Li, Xingjun'
'Zhang, Linjie'
'Gai, Yanli'
'Hong, Maochun'

_publ_section_title
;
 Structural evolution via modifying (6,3) layer: from inclined
 polycatenation to parallel polyrotaxane-like interpenetration
;
_journal_issue 42
_journal_name_full CrystEngComm
_journal_page_first 8426
_journal_paper_doi 10.1039/c3ce41417e
_journal_volume 15
_journal_year 2013
_chemical_formula_sum 'C64 H56 Cd2 N6 O12'
_chemical_formula_weight 1325.95
_chemical_name_systematic
; 
 ? 
;
_space_group_IT_number 14
_symmetry_cell_setting monoclinic
_symmetry_space_group_name_Hall '-P 2ybc'
_symmetry_space_group_name_H-M 'P 1 21/c 1'
_atom_sites_solution_hydrogens geom
_atom_sites_solution_primary direct
_atom_sites_solution_secondary difmap
_audit_creation_method SHELXL-97
_cell_angle_alpha 90.00
_cell_angle_beta 93.940(2)
_cell_angle_gamma 90.00
_cell_formula_units_Z 4
_cell_length_a 19.6105(9)
_cell_length_b 18.6350(7)
_cell_length_c 16.3206(5)
_cell_measurement_temperature 293(2)
_cell_volume 5950.1(4)
_computing_cell_refinement 'CrystalClear (Rigaku Inc., 2007)'
_computing_data_collection 'CrystalClear (Rigaku Inc., 2007)'
_computing_data_reduction 'CrystalClear (Rigaku Inc., 2007)'
_computing_molecular_graphics 'Bruker SHELXTL'
_computing_publication_material 'Bruker SHELXTL'
_computing_structure_refinement 'SHELXL-97 (Sheldrick, 1997)'
_computing_structure_solution 'SHELXS-97 (Sheldrick, 1990)'
_diffrn_ambient_temperature 293(2)
_diffrn_measured_fraction_theta_full 0.995
_diffrn_measured_fraction_theta_max 0.995
_diffrn_measurement_device_type 'Rigaku SCXmini CCD area-detector'
_diffrn_measurement_method \w
_diffrn_radiation_monochromator graphite
_diffrn_radiation_source 'fine-focus sealed tube'
_diffrn_radiation_type MoK\a
_diffrn_radiation_wavelength 0.71073
_diffrn_reflns_av_R_equivalents 0.0352
_diffrn_reflns_av_sigmaI/netI 0.0338
_diffrn_reflns_limit_h_max 23
_diffrn_reflns_limit_h_min -25
_diffrn_reflns_limit_k_max 24
_diffrn_reflns_limit_k_min -24
_diffrn_reflns_limit_l_max 21
_diffrn_reflns_limit_l_min -21
_diffrn_reflns_number 46350
_diffrn_reflns_theta_full 27.50
_diffrn_reflns_theta_max 27.50
_diffrn_reflns_theta_min 2.01
_exptl_absorpt_coefficient_mu 0.782
_exptl_absorpt_correction_T_max 0.9546
_exptl_absorpt_correction_T_min 0.9259
_exptl_absorpt_correction_type multi-scan
_exptl_absorpt_process_details '(CrystalClear; Rigaku, 2000)'
_exptl_crystal_colour colorless
_exptl_crystal_density_diffrn 1.480
_exptl_crystal_density_method 'not measured'
_exptl_crystal_description block
_exptl_crystal_F_000 2696
_exptl_crystal_size_max 0.10
_exptl_crystal_size_mid 0.10
_exptl_crystal_size_min 0.06
_refine_diff_density_max 0.561
_refine_diff_density_min -1.040
_refine_diff_density_rms 0.159
_refine_ls_extinction_method none
_refine_ls_goodness_of_fit_ref 1.000
_refine_ls_hydrogen_treatment constr
_refine_ls_matrix_type full
_refine_ls_number_parameters 761
_refine_ls_number_reflns 13590
_refine_ls_number_restraints 0
_refine_ls_restrained_S_all 1.000
_refine_ls_R_factor_all 0.0518
_refine_ls_R_factor_gt 0.0431
_refine_ls_shift/su_max 0.001
_refine_ls_shift/su_mean 0.000
_refine_ls_structure_factor_coef Fsqd
_refine_ls_weighting_details 'calc w=1/[\s^2^(Fo^2^)+(0.0656P)^2^+7.7000P] where P=(Fo^2^+2Fc^2^)/3'
_refine_ls_weighting_scheme calc
_refine_ls_wR_factor_gt 0.1093
_refine_ls_wR_factor_ref 0.1311
_reflns_number_gt 12277
_reflns_number_total 13590
_reflns_threshold_expression >2sigma(I)
_cod_data_source_file c3ce41417e.txt
_cod_data_source_block 1
_cod_depositor_comments
;
The following automatic conversions were performed:

'_exptl_absorpt_correction_type' value 'Multi-scan' changed to
'multi-scan' according to
/home/saulius/struct/CIF-dictionaries/cif_core.dic dictionary named
'cif_core.dic' version 2.4.2 from 2011-04-26.

Automatic conversion script
Id: cif_fix_values 1891 2012-01-12 08:04:46Z andrius 
;
_cod_original_sg_symbol_H-M P21/c
_cod_database_code 7211189

loop_
_symmetry_equiv_pos_as_xyz
'x, y, z'
'-x, y+1/2, -z+1/2'
'-x, -y, -z'
'x, -y-1/2, z-1/2'

loop_
_atom_site_label
_atom_site_type_symbol
_atom_site_fract_x
_atom_site_fract_y
_atom_site_fract_z
_atom_site_U_iso_or_equiv
_atom_site_adp_type
_atom_site_occupancy
_atom_site_symmetry_multiplicity
_atom_site_calc_flag
_atom_site_refinement_flags
Cd1 Cd -0.197033(12) 0.806769(12) -0.234013(14) 0.03777(8) Uani 1 1 d .
Cd2 Cd -0.290652(13) 0.221638(13) -0.747004(14) 0.04070(8) Uani 1 1 d .
O9 O -0.53316(17) 0.3130(2) -0.7083(2) 0.0797(10) Uani 1 1 d .
H9 H -0.5019 0.2989 -0.7372 0.096 Uiso 1 1 calc R
O4 O -0.30682(14) 0.83517(15) -0.30333(19) 0.0595(7) Uani 1 1 d .
O5 O -0.27231(15) 0.90369(17) -0.19904(17) 0.0626(7) Uani 1 1 d .
O8 O -0.35997(15) 0.19461(17) -0.64047(18) 0.0606(7) Uani 1 1 d .
O10 O -0.21476(14) 0.12835(16) -0.69450(17) 0.0589(7) Uani 1 1 d .
O1 O -0.07788(18) 0.75126(18) -0.19318(19) 0.0702(8) Uani 1 1 d .
O2 O -0.12495(14) 0.83390(17) -0.11918(18) 0.0599(7) Uani 1 1 d .
O11 O -0.18354(17) 0.18598(16) -0.8031(2) 0.0682(8) Uani 1 1 d .
O6 O -0.3450(2) 1.0098(2) -0.1575(2) 0.0907(12) Uani 1 1 d .
H6 H -0.3103 0.9834 -0.1578 0.109 Uiso 1 1 calc R
O12 O -0.15601(18) 0.0119(2) -0.6494(2) 0.0807(10) Uani 1 1 d .
H12 H -0.1860 0.0442 -0.6514 0.097 Uiso 1 1 calc R
O7 O -0.41299(17) 0.26747(17) -0.72977(19) 0.0655(8) Uani 1 1 d .
O3 O 0.0326(2) 0.6897(2) -0.1407(3) 0.1022(14) Uani 1 1 d .
H3 H -0.0022 0.6974 -0.1724 0.123 Uiso 1 1 calc R
N3 N -0.23949(17) 0.31207(16) -0.66302(18) 0.0486(7) Uani 1 1 d .
N4 N -0.34581(17) 0.13613(17) -0.8332(2) 0.0535(8) Uani 1 1 d .
N5 N -0.29739(17) 0.30962(15) -0.85194(17) 0.0442(7) Uani 1 1 d .
N2 N -0.19689(16) 0.71403(15) -0.33303(18) 0.0439(6) Uani 1 1 d .
N1 N -0.14270(15) 0.88339(16) -0.32191(18) 0.0444(6) Uani 1 1 d .
N6 N -0.24856(16) 0.71756(16) -1.15437(18) 0.0460(7) Uani 1 1 d .
C27 C -0.1642(3) 0.4842(3) -0.5053(3) 0.0767(14) Uani 1 1 d .
H27A H -0.1538 0.4663 -0.4487 0.092 Uiso 1 1 calc R
H27B H -0.1220 0.5054 -0.5248 0.092 Uiso 1 1 calc R
C43 C -0.5797(2) 0.2882(3) -0.5827(4) 0.0759(14) Uani 1 1 d .
H43 H -0.6191 0.3155 -0.5995 0.091 Uiso 1 1 calc R
C63 C -0.3913(3) 0.1586(3) -0.8893(4) 0.109(3) Uani 1 1 d .
H63 H -0.3982 0.2088 -0.8952 0.131 Uiso 1 1 calc R
C42 C -0.5263(2) 0.2814(2) -0.6345(3) 0.0576(10) Uani 1 1 d .
C6 C 0.0211(4) 0.7996(4) 0.0764(4) 0.103(2) Uani 1 1 d .
H6A H 0.0182 0.8235 0.1274 0.124 Uiso 1 1 calc R
C60 C -0.3757(3) 0.0177(2) -0.8750(3) 0.0794(15) Uani 1 1 d .
H60 H -0.3685 -0.0323 -0.8669 0.095 Uiso 1 1 calc R
C62 C -0.4302(4) 0.1128(3) -0.9408(4) 0.113(3) Uani 1 1 d .
H62 H -0.4625 0.1323 -0.9808 0.136 Uiso 1 1 calc R
C30 C -0.1977(2) 0.3617(2) -0.6898(3) 0.0596(10) Uani 1 1 d .
H30 H -0.1850 0.3585 -0.7448 0.072 Uiso 1 1 calc R
C26 C -0.2180(3) 0.5396(2) -0.5051(3) 0.0701(13) Uani 1 1 d .
H26A H -0.2617 0.5152 -0.4959 0.084 Uiso 1 1 calc R
H26B H -0.2229 0.5611 -0.5606 0.084 Uiso 1 1 calc R
C31 C -0.2545(3) 0.3167(2) -0.5845(2) 0.0640(12) Uani 1 1 d .
H31 H -0.2837 0.2815 -0.5637 0.077 Uiso 1 1 calc R
C28 C -0.1876(2) 0.4228(2) -0.5605(3) 0.0580(10) Uani 1 1 d .
C59 C -0.3388(3) 0.0656(2) -0.8263(3) 0.0744(14) Uani 1 1 d .
H59 H -0.3065 0.0474 -0.7855 0.089 Uiso 1 1 calc R
C8 C -0.31703(19) 0.8858(2) -0.2559(2) 0.0468(8) Uani 1 1 d .
C61 C -0.4226(2) 0.0405(2) -0.9348(3) 0.0585(10) Uani 1 1 d .
C49 C -0.30283(19) 0.41749(18) -0.9722(2) 0.0430(7) Uani 1 1 d .
C39 C -0.1106(2) 0.0254(2) -0.7057(2) 0.0522(9) Uani 1 1 d .
C12 C -0.5014(3) 1.0047(3) -0.2843(5) 0.098(2) Uani 1 1 d .
H12A H -0.5430 1.0309 -0.2906 0.118 Uiso 1 1 calc R
C17 C -0.07026(18) 0.96799(18) -0.4287(2) 0.0424(7) Uani 1 1 d .
C29 C -0.1717(2) 0.4179(3) -0.6415(3) 0.0657(11) Uani 1 1 d .
H29 H -0.1430 0.4529 -0.6641 0.079 Uiso 1 1 calc R
C33 C -0.1742(2) 0.1373(2) -0.7519(2) 0.0498(8) Uani 1 1 d .
C32 C -0.2293(3) 0.3703(2) -0.5324(3) 0.0716(13) Uani 1 1 d .
H32 H -0.2409 0.3708 -0.4769 0.086 Uiso 1 1 calc R
C40 C -0.4103(2) 0.2330(2) -0.6624(2) 0.0513(9) Uani 1 1 d .
C54 C -0.3062(2) 0.60602(19) -1.0677(2) 0.0484(8) Uani 1 1 d .
C20 C -0.03194(19) 1.0160(2) -0.4846(2) 0.0484(8) Uani 1 1 d .
H20A H -0.0631 1.0291 -0.5326 0.058 Uiso 1 1 calc R
H20B H -0.0195 1.0608 -0.4547 0.058 Uiso 1 1 calc R
C34 C -0.11635(18) 0.0859(2) -0.7565(2) 0.0470(8) Uani 1 1 d .
C18 C -0.12637(19) 0.99441(19) -0.3908(2) 0.0484(8) Uani 1 1 d .
H18 H -0.1411 1.0424 -0.4007 0.058 Uiso 1 1 calc R
C19 C -0.16076(19) 0.95119(19) -0.3390(2) 0.0463(8) Uani 1 1 d .
H19 H -0.1992 0.9705 -0.3143 0.056 Uiso 1 1 calc R
C14 C -0.3919(2) 0.9877(2) -0.2153(3) 0.0592(10) Uani 1 1 d .
C25 C -0.2321(2) 0.7200(2) -0.4048(2) 0.0515(9) Uani 1 1 d .
H25 H -0.2540 0.7643 -0.4180 0.062 Uiso 1 1 calc R
C48 C -0.2611(2) 0.3587(2) -0.9764(2) 0.0500(8) Uani 1 1 d .
H48 H -0.2335 0.3536 -1.0216 0.060 Uiso 1 1 calc R
C56 C -0.3109(2) 0.6935(2) -1.1752(2) 0.0527(9) Uani 1 1 d .
H56 H -0.3360 0.7149 -1.2207 0.063 Uiso 1 1 calc R
C55 C -0.3413(2) 0.6383(2) -1.1336(3) 0.0578(10) Uani 1 1 d .
H55 H -0.3863 0.6229 -1.1506 0.069 Uiso 1 1 calc R
C47 C -0.2587(2) 0.3066(2) -0.9158(2) 0.0500(9) Uani 1 1 d .
H47 H -0.2284 0.2673 -0.9199 0.060 Uiso 1 1 calc R
C24 C -0.2385(2) 0.6652(2) -0.4610(2) 0.0563(10) Uani 1 1 d .
H24 H -0.2637 0.6727 -0.5121 0.068 Uiso 1 1 calc R
C23 C -0.2089(2) 0.5997(2) -0.4440(2) 0.0520(9) Uani 1 1 d .
C9 C -0.38156(18) 0.92831(19) -0.2651(2) 0.0475(8) Uani 1 1 d .
C51 C -0.3391(2) 0.36588(19) -0.8475(2) 0.0502(9) Uani 1 1 d .
H51 H -0.3672 0.3687 -0.8025 0.060 Uiso 1 1 calc R
C53 C -0.3355(2) 0.5456(2) -1.0182(3) 0.0599(10) Uani 1 1 d .
H53A H -0.3274 0.5560 -0.9589 0.072 Uiso 1 1 calc R
H53B H -0.3855 0.5426 -1.0312 0.072 Uiso 1 1 calc R
C52 C -0.3028(2) 0.4745(2) -1.0374(2) 0.0581(10) Uani 1 1 d .
H52A H -0.3266 0.4551 -1.0881 0.070 Uiso 1 1 calc R
H52B H -0.2548 0.4837 -1.0495 0.070 Uiso 1 1 calc R
C57 C -0.2146(2) 0.6857(2) -1.0908(3) 0.0587(10) Uani 1 1 d .
H57 H -0.1697 0.7019 -1.0750 0.070 Uiso 1 1 calc R
C50 C -0.3435(2) 0.4205(2) -0.9056(2) 0.0534(9) Uani 1 1 d .
H50 H -0.3739 0.4596 -0.8999 0.064 Uiso 1 1 calc R
C58 C -0.2412(2) 0.6305(2) -1.0472(3) 0.0587(10) Uani 1 1 d .
H58 H -0.2146 0.6093 -1.0027 0.070 Uiso 1 1 calc R
C46 C -0.4652(2) 0.2088(3) -0.5318(3) 0.0638(11) Uani 1 1 d .
H46 H -0.4261 0.1814 -0.5143 0.077 Uiso 1 1 calc R
C16 C -0.0521(2) 0.8979(2) -0.4111(3) 0.0553(10) Uani 1 1 d .
H16 H -0.0144 0.8771 -0.4358 0.066 Uiso 1 1 calc R
C1 C -0.0785(2) 0.7884(2) -0.1289(3) 0.0542(9) Uani 1 1 d .
C15 C -0.0884(2) 0.8577(2) -0.3579(3) 0.0566(10) Uani 1 1 d .
H15 H -0.0743 0.8098 -0.3464 0.068 Uiso 1 1 calc R
C2 C -0.0244(2) 0.7764(2) -0.0613(3) 0.0552(10) Uani 1 1 d .
C38 C -0.0582(2) -0.0231(3) -0.7131(3) 0.0671(12) Uani 1 1 d .
H38 H -0.0549 -0.0646 -0.6792 0.081 Uiso 1 1 calc R
C41 C -0.46827(19) 0.2415(2) -0.6086(2) 0.0494(8) Uani 1 1 d .
C4 C 0.0764(3) 0.7165(3) -0.0056(6) 0.105(3) Uani 1 1 d .
H4 H 0.1124 0.6831 -0.0112 0.126 Uiso 1 1 calc R
C35 C -0.0677(2) 0.0960(3) -0.8133(3) 0.0668(11) Uani 1 1 d .
H35 H -0.0709 0.1368 -0.8482 0.080 Uiso 1 1 calc R
C37 C -0.0109(2) -0.0112(3) -0.7701(4) 0.0772(15) Uani 1 1 d .
H37 H 0.0252 -0.0446 -0.7749 0.093 Uiso 1 1 calc R
C13 C -0.4525(3) 1.0260(3) -0.2262(4) 0.0795(15) Uani 1 1 d .
H13 H -0.4598 1.0670 -0.1933 0.095 Uiso 1 1 calc R
C7 C -0.0274(3) 0.8127(3) 0.0125(3) 0.0749(13) Uani 1 1 d .
H7 H -0.0628 0.8466 0.0193 0.090 Uiso 1 1 calc R
C10 C -0.4321(2) 0.9087(2) -0.3250(3) 0.0677(12) Uani 1 1 d .
H10A H -0.4248 0.8690 -0.3598 0.081 Uiso 1 1 calc R
C22 C -0.1717(3) 0.5935(2) -0.3696(3) 0.0783(16) Uani 1 1 d .
H22 H -0.1490 0.5498 -0.3549 0.094 Uiso 1 1 calc R
C3 C 0.0284(2) 0.7275(3) -0.0712(4) 0.0737(14) Uani 1 1 d .
C44 C -0.5748(3) 0.2553(3) -0.5074(4) 0.0892(17) Uani 1 1 d .
H44 H -0.6114 0.2600 -0.4725 0.107 Uiso 1 1 calc R
C21 C -0.1676(3) 0.6515(2) -0.3166(3) 0.0736(14) Uani 1 1 d .
H21 H -0.1423 0.6460 -0.2652 0.088 Uiso 1 1 calc R
C45 C -0.5180(3) 0.2155(3) -0.4809(3) 0.0813(15) Uani 1 1 d .
H45 H -0.5153 0.1932 -0.4284 0.098 Uiso 1 1 calc R
C36 C -0.0148(2) 0.0482(3) -0.8202(4) 0.0802(15) Uani 1 1 d .
H36 H 0.0184 0.0562 -0.8590 0.096 Uiso 1 1 calc R
C5 C 0.0727(3) 0.7528(4) 0.0665(5) 0.117(3) Uani 1 1 d .
H5 H 0.1065 0.7452 0.1101 0.140 Uiso 1 1 calc R
C11 C -0.4924(3) 0.9463(3) -0.3342(4) 0.098(2) Uani 1 1 d .
H11 H -0.5273 0.9323 -0.3743 0.117 Uiso 1 1 calc R
C64 C -0.4641(2) -0.0119(3) -0.9885(3) 0.0717(13) Uani 1 1 d .
H64A H -0.4405 -0.0200 -1.0394 0.086 Uiso 1 1 calc R
H64B H -0.4658 -0.0584 -0.9593 0.086 Uiso 1 1 calc R

loop_
_atom_site_aniso_label
_atom_site_aniso_U_11
_atom_site_aniso_U_22
_atom_site_aniso_U_33
_atom_site_aniso_U_23
_atom_site_aniso_U_13
_atom_site_aniso_U_12
Cd1 0.04207(14) 0.03339(13) 0.03825(13) 0.00250(9) 0.00558(10) -0.00133(9)
Cd2 0.04812(15) 0.03459(13) 0.03869(13) -0.00222(9) -0.00206(10) -0.00179(9)
O9 0.061(2) 0.075(2) 0.102(3) 0.038(2) -0.0004(18) 0.0008(16)
O4 0.0546(16) 0.0501(15) 0.0731(18) -0.0107(14) -0.0007(14) 0.0110(12)
O5 0.0552(16) 0.076(2) 0.0557(15) -0.0078(14) -0.0054(13) 0.0136(14)
O8 0.0506(16) 0.0681(19) 0.0633(17) 0.0030(14) 0.0051(13) 0.0021(13)
O10 0.0524(15) 0.0686(18) 0.0561(15) -0.0022(14) 0.0070(13) 0.0104(13)
O1 0.081(2) 0.0660(19) 0.0635(18) -0.0060(16) 0.0013(16) -0.0133(16)
O2 0.0492(15) 0.0676(18) 0.0613(16) 0.0062(14) -0.0076(13) -0.0012(14)
O11 0.069(2) 0.0572(18) 0.079(2) 0.0153(15) 0.0081(16) 0.0068(14)
O6 0.091(3) 0.096(3) 0.083(2) -0.037(2) -0.010(2) 0.026(2)
O12 0.078(2) 0.094(3) 0.071(2) 0.0313(19) 0.0123(18) 0.0143(19)
O7 0.0694(19) 0.0628(18) 0.0657(18) 0.0150(15) 0.0149(15) -0.0036(15)
O3 0.083(3) 0.069(2) 0.155(4) -0.013(3) 0.015(3) 0.007(2)
N3 0.0600(19) 0.0414(16) 0.0433(15) -0.0084(12) -0.0055(14) -0.0009(13)
N4 0.0598(19) 0.0441(17) 0.0545(17) -0.0052(14) -0.0119(15) -0.0099(14)
N5 0.0592(18) 0.0341(14) 0.0392(14) 0.0012(11) 0.0022(13) -0.0033(12)
N2 0.0555(18) 0.0339(14) 0.0419(15) -0.0037(11) 0.0010(13) 0.0037(12)
N1 0.0474(16) 0.0390(15) 0.0481(15) 0.0056(12) 0.0121(13) -0.0032(12)
N6 0.0541(18) 0.0402(15) 0.0434(15) 0.0067(12) 0.0019(13) -0.0059(13)
C27 0.072(3) 0.067(3) 0.089(3) -0.041(3) -0.013(3) -0.002(2)
C43 0.050(3) 0.063(3) 0.115(4) 0.003(3) 0.012(3) -0.004(2)
C63 0.140(5) 0.044(3) 0.131(5) 0.007(3) -0.083(4) -0.020(3)
C42 0.044(2) 0.047(2) 0.081(3) 0.0095(19) 0.0040(19) -0.0096(16)
C6 0.095(5) 0.126(5) 0.083(4) 0.014(4) -0.037(3) -0.040(4)
C60 0.093(4) 0.041(2) 0.099(4) -0.010(2) -0.032(3) -0.007(2)
C62 0.147(6) 0.057(3) 0.122(5) 0.007(3) -0.090(4) -0.023(3)
C30 0.057(2) 0.072(3) 0.050(2) -0.0154(19) 0.0048(18) -0.012(2)
C26 0.091(3) 0.048(2) 0.067(3) -0.018(2) -0.028(2) 0.007(2)
C31 0.103(4) 0.045(2) 0.044(2) -0.0022(16) 0.002(2) -0.012(2)
C28 0.059(2) 0.049(2) 0.064(2) -0.0202(18) -0.0119(19) 0.0059(18)
C59 0.092(3) 0.045(2) 0.081(3) -0.004(2) -0.033(3) -0.003(2)
C8 0.0447(19) 0.0461(19) 0.0502(19) 0.0081(16) 0.0080(15) 0.0000(15)
C61 0.066(3) 0.048(2) 0.060(2) -0.0095(18) -0.0046(19) -0.0163(18)
C49 0.055(2) 0.0332(16) 0.0416(16) 0.0018(13) 0.0062(15) -0.0048(14)
C39 0.047(2) 0.055(2) 0.053(2) 0.0004(17) -0.0060(16) 0.0007(16)
C12 0.060(3) 0.082(4) 0.151(6) 0.009(4) -0.002(3) 0.033(3)
C17 0.0445(18) 0.0399(17) 0.0429(16) 0.0049(14) 0.0032(14) -0.0054(14)
C29 0.058(2) 0.063(3) 0.076(3) -0.020(2) 0.003(2) -0.016(2)
C33 0.049(2) 0.0448(19) 0.055(2) -0.0065(16) -0.0028(17) -0.0029(16)
C32 0.112(4) 0.056(2) 0.046(2) -0.0127(19) 0.002(2) -0.010(3)
C40 0.052(2) 0.047(2) 0.055(2) -0.0004(16) 0.0028(17) -0.0108(16)
C54 0.061(2) 0.0353(17) 0.0507(19) 0.0079(15) 0.0162(17) 0.0034(15)
C20 0.052(2) 0.0431(19) 0.0507(19) 0.0103(15) 0.0087(16) -0.0061(15)
C34 0.0393(17) 0.048(2) 0.053(2) -0.0068(16) -0.0001(15) -0.0025(15)
C18 0.051(2) 0.0378(18) 0.057(2) 0.0093(15) 0.0102(16) 0.0001(15)
C19 0.0451(19) 0.0425(18) 0.0529(19) 0.0039(15) 0.0151(15) 0.0007(15)
C14 0.059(2) 0.054(2) 0.065(2) 0.0026(19) 0.009(2) 0.0068(19)
C25 0.068(2) 0.0440(19) 0.0424(18) -0.0013(15) 0.0003(17) 0.0129(17)
C48 0.062(2) 0.048(2) 0.0415(17) 0.0022(15) 0.0138(16) 0.0018(17)
C56 0.054(2) 0.052(2) 0.051(2) 0.0141(17) -0.0017(17) -0.0080(17)
C55 0.051(2) 0.054(2) 0.068(2) 0.0147(19) 0.0029(19) -0.0075(18)
C47 0.063(2) 0.045(2) 0.0415(18) -0.0005(15) 0.0054(17) 0.0081(17)
C24 0.067(2) 0.056(2) 0.0445(19) -0.0065(17) -0.0096(18) 0.0160(19)
C23 0.065(2) 0.0420(19) 0.0473(19) -0.0064(15) -0.0095(17) 0.0004(17)
C9 0.0436(18) 0.0406(18) 0.059(2) 0.0074(16) 0.0068(16) 0.0022(14)
C51 0.064(2) 0.0371(17) 0.052(2) 0.0058(15) 0.0212(17) 0.0029(16)
C53 0.070(3) 0.043(2) 0.070(3) 0.0176(18) 0.027(2) 0.0024(18)
C52 0.086(3) 0.0400(19) 0.051(2) 0.0097(16) 0.022(2) -0.0008(19)
C57 0.060(2) 0.056(2) 0.058(2) 0.0177(18) -0.0090(19) -0.0117(18)
C50 0.068(2) 0.0374(18) 0.057(2) 0.0073(16) 0.0211(19) 0.0075(17)
C58 0.067(3) 0.053(2) 0.056(2) 0.0212(18) -0.0029(19) -0.0036(19)
C46 0.057(2) 0.074(3) 0.060(2) 0.006(2) 0.003(2) -0.004(2)
C16 0.056(2) 0.046(2) 0.067(2) 0.0083(18) 0.0282(19) 0.0039(17)
C1 0.051(2) 0.054(2) 0.057(2) 0.0090(18) -0.0025(18) -0.0170(18)
C15 0.065(2) 0.0411(19) 0.066(2) 0.0127(17) 0.028(2) 0.0030(17)
C2 0.044(2) 0.052(2) 0.068(2) 0.0102(18) -0.0037(18) -0.0139(16)
C38 0.059(3) 0.059(3) 0.080(3) -0.004(2) -0.018(2) 0.007(2)
C41 0.0448(19) 0.0453(19) 0.058(2) -0.0003(16) 0.0030(16) -0.0099(15)
C4 0.051(3) 0.071(4) 0.189(8) 0.038(4) -0.029(4) -0.014(3)
C35 0.059(3) 0.063(3) 0.079(3) -0.002(2) 0.016(2) -0.011(2)
C37 0.047(2) 0.079(3) 0.104(4) -0.030(3) -0.006(2) 0.012(2)
C13 0.078(3) 0.062(3) 0.100(4) 0.000(3) 0.019(3) 0.027(3)
C7 0.065(3) 0.089(4) 0.069(3) 0.003(3) -0.011(2) -0.012(2)
C10 0.051(2) 0.053(2) 0.097(3) -0.004(2) -0.013(2) 0.0038(18)
C22 0.130(4) 0.036(2) 0.063(2) -0.0125(18) -0.038(3) 0.025(2)
C3 0.053(3) 0.052(3) 0.115(4) 0.018(3) -0.005(3) -0.013(2)
C44 0.069(3) 0.100(4) 0.104(4) -0.005(4) 0.037(3) -0.003(3)
C21 0.114(4) 0.048(2) 0.054(2) -0.0122(18) -0.033(2) 0.023(2)
C45 0.076(3) 0.100(4) 0.071(3) 0.009(3) 0.023(3) -0.008(3)
C36 0.053(3) 0.082(4) 0.108(4) -0.015(3) 0.030(3) -0.004(2)
C5 0.074(4) 0.102(5) 0.163(7) 0.050(5) -0.065(4) -0.036(4)
C11 0.061(3) 0.087(4) 0.140(5) -0.006(4) -0.031(3) 0.013(3)
C64 0.077(3) 0.058(3) 0.077(3) -0.023(2) -0.013(2) -0.016(2)

loop_
_atom_type_symbol
_atom_type_description
_atom_type_scat_dispersion_real
_atom_type_scat_dispersion_imag
_atom_type_scat_source
C C 0.0033 0.0016 'International Tables Vol C Tables 4.2.6.8 and 6.1.1.4'
Cd Cd -0.8075 1.2024 'International Tables Vol C Tables 4.2.6.8 and 6.1.1.4'
N N 0.0061 0.0033 'International Tables Vol C Tables 4.2.6.8 and 6.1.1.4'
O O 0.0106 0.0060 'International Tables Vol C Tables 4.2.6.8 and 6.1.1.4'
H H 0.0000 0.0000 'International Tables Vol C Tables 4.2.6.8 and 6.1.1.4'

loop_
_geom_angle_atom_site_label_1
_geom_angle_atom_site_label_2
_geom_angle_atom_site_label_3
_geom_angle
_geom_angle_site_symmetry_1
_geom_angle_site_symmetry_3
O2 Cd1 N1 94.85(11) . .
O2 Cd1 N2 132.87(11) . .
N1 Cd1 N2 90.29(11) . .
O2 Cd1 N6 88.23(10) . 1_556
N1 Cd1 N6 173.32(11) . 1_556
N2 Cd1 N6 83.29(11) . 1_556
O2 Cd1 O4 143.26(10) . .
N1 Cd1 O4 90.45(11) . .
N2 Cd1 O4 83.30(10) . .
N6 Cd1 O4 90.61(11) 1_556 .
O2 Cd1 O5 89.69(10) . .
N1 Cd1 O5 90.00(11) . .
N2 Cd1 O5 137.21(10) . .
N6 Cd1 O5 95.95(11) 1_556 .
O4 Cd1 O5 53.92(9) . .
O2 Cd1 O1 52.68(10) . .
N1 Cd1 O1 87.75(10) . .
N2 Cd1 O1 80.87(10) . .
N6 Cd1 O1 89.42(11) 1_556 .
O4 Cd1 O1 164.05(10) . .
O5 Cd1 O1 141.88(10) . .
O8 Cd2 N4 91.84(12) . .
O8 Cd2 N3 88.14(11) . .
N4 Cd2 N3 176.97(11) . .
O8 Cd2 N5 132.97(11) . .
N4 Cd2 N5 92.07(11) . .
N3 Cd2 N5 85.74(10) . .
O8 Cd2 O10 87.51(10) . .
N4 Cd2 O10 88.35(11) . .
N3 Cd2 O10 94.67(11) . .
N5 Cd2 O10 139.44(10) . .
O8 Cd2 O11 141.34(10) . .
N4 Cd2 O11 87.90(12) . .
N3 Cd2 O11 94.01(12) . .
N5 Cd2 O11 85.64(11) . .
O10 Cd2 O11 53.83(10) . .
O8 Cd2 O7 52.90(10) . .
N4 Cd2 O7 84.04(11) . .
N3 Cd2 O7 93.55(11) . .
N5 Cd2 O7 81.00(10) . .
O10 Cd2 O7 139.20(10) . .
O11 Cd2 O7 164.11(10) . .
C42 O9 H9 109.5 . .
C8 O4 Cd1 92.9(2) . .
C8 O5 Cd1 91.9(2) . .
C40 O8 Cd2 98.7(2) . .
C33 O10 Cd2 92.6(2) . .
C1 O1 Cd1 86.3(3) . .
C1 O2 Cd1 99.0(2) . .
C33 O11 Cd2 92.2(3) . .
C14 O6 H6 109.5 . .
C39 O12 H12 109.5 . .
C40 O7 Cd2 86.8(3) . .
C3 O3 H3 109.5 . .
C30 N3 C31 116.8(3) . .
C30 N3 Cd2 123.7(3) . .
C31 N3 Cd2 119.5(3) . .
C63 N4 C59 116.2(4) . .
C63 N4 Cd2 118.0(3) . .
C59 N4 Cd2 125.6(3) . .
C47 N5 C51 117.3(3) . .
C47 N5 Cd2 122.0(2) . .
C51 N5 Cd2 120.6(2) . .
C21 N2 C25 116.6(3) . .
C21 N2 Cd1 121.8(2) . .
C25 N2 Cd1 121.2(2) . .
C19 N1 C15 116.9(3) . .
C19 N1 Cd1 125.6(2) . .
C15 N1 Cd1 117.5(2) . .
C56 N6 C57 116.9(3) . .
C56 N6 Cd1 121.0(2) . 1_554
C57 N6 Cd1 121.9(3) . 1_554
C26 C27 C28 110.2(4) . .
C26 C27 H27A 109.6 . .
C28 C27 H27A 109.6 . .
C26 C27 H27B 109.6 . .
C28 C27 H27B 109.6 . .
H27A C27 H27B 108.1 . .
C44 C43 C42 119.5(5) . .
C44 C43 H43 120.2 . .
C42 C43 H43 120.2 . .
N4 C63 C62 123.3(5) . .
N4 C63 H63 118.4 . .
C62 C63 H63 118.4 . .
O9 C42 C43 118.1(4) . .
O9 C42 C41 122.3(4) . .
C43 C42 C41 119.6(4) . .
C5 C6 C7 120.3(7) . .
C5 C6 H6A 119.8 . .
C7 C6 H6A 119.8 . .
C61 C60 C59 121.1(4) . .
C61 C60 H60 119.4 . .
C59 C60 H60 119.4 . .
C61 C62 C63 120.8(5) . .
C61 C62 H62 119.6 . .
C63 C62 H62 119.6 . .
N3 C30 C29 123.4(4) . .
N3 C30 H30 118.3 . .
C29 C30 H30 118.3 . .
C27 C26 C23 118.1(4) . .
C27 C26 H26A 107.8 . .
C23 C26 H26A 107.8 . .
C27 C26 H26B 107.8 . .
C23 C26 H26B 107.8 . .
H26A C26 H26B 107.1 . .
N3 C31 C32 123.0(4) . .
N3 C31 H31 118.5 . .
C32 C31 H31 118.5 . .
C32 C28 C29 116.8(4) . .
C32 C28 C27 120.3(4) . .
C29 C28 C27 122.9(4) . .
N4 C59 C60 123.3(4) . .
N4 C59 H59 118.3 . .
C60 C59 H59 118.3 . .
O4 C8 O5 121.2(4) . .
O4 C8 C9 120.7(3) . .
O5 C8 C9 118.1(3) . .
C62 C61 C60 115.2(4) . .
C62 C61 C64 123.2(4) . .
C60 C61 C64 121.6(4) . .
C48 C49 C50 116.5(3) . .
C48 C49 C52 120.0(3) . .
C50 C49 C52 123.5(3) . .
O12 C39 C38 118.0(4) . .
O12 C39 C34 121.7(4) . .
C38 C39 C34 120.3(4) . .
C13 C12 C11 121.9(5) . .
C13 C12 H12A 119.0 . .
C11 C12 H12A 119.0 . .
C16 C17 C18 116.4(3) . .
C16 C17 C20 123.6(3) . .
C18 C17 C20 120.0(3) . .
C28 C29 C30 119.6(4) . .
C28 C29 H29 120.2 . .
C30 C29 H29 120.2 . .
O11 C33 O10 121.2(4) . .
O11 C33 C34 121.0(4) . .
O10 C33 C34 117.8(3) . .
C28 C32 C31 120.3(4) . .
C28 C32 H32 119.8 . .
C31 C32 H32 119.8 . .
O8 C40 O7 121.4(4) . .
O8 C40 C41 120.6(4) . .
O7 C40 C41 118.0(4) . .
C58 C54 C55 116.8(3) . .
C58 C54 C53 119.7(4) . .
C55 C54 C53 123.5(4) . .
C20 C20 C17 115.2(4) 3_574 .
C20 C20 H20A 108.5 3_574 .
C17 C20 H20A 108.5 . .
C20 C20 H20B 108.5 3_574 .
C17 C20 H20B 108.5 . .
H20A C20 H20B 107.5 . .
C35 C34 C39 118.3(4) . .
C35 C34 C33 120.5(4) . .
C39 C34 C33 121.2(4) . .
C19 C18 C17 120.1(3) . .
C19 C18 H18 119.9 . .
C17 C18 H18 119.9 . .
N1 C19 C18 123.2(3) . .
N1 C19 H19 118.4 . .
C18 C19 H19 118.4 . .
O6 C14 C13 118.3(4) . .
O6 C14 C9 122.4(4) . .
C13 C14 C9 119.3(4) . .
N2 C25 C24 123.3(3) . .
N2 C25 H25 118.4 . .
C24 C25 H25 118.4 . .
C49 C48 C47 121.0(3) . .
C49 C48 H48 119.5 . .
C47 C48 H48 119.5 . .
N6 C56 C55 123.0(4) . .
N6 C56 H56 118.5 . .
C55 C56 H56 118.5 . .
C54 C55 C56 119.9(4) . .
C54 C55 H55 120.1 . .
C56 C55 H55 120.1 . .
N5 C47 C48 122.5(3) . .
N5 C47 H47 118.8 . .
C48 C47 H47 118.8 . .
C23 C24 C25 120.5(3) . .
C23 C24 H24 119.7 . .
C25 C24 H24 119.7 . .
C24 C23 C22 116.4(3) . .
C24 C23 C26 120.0(3) . .
C22 C23 C26 123.6(4) . .
C10 C9 C14 119.5(4) . .
C10 C9 C8 119.3(4) . .
C14 C9 C8 121.2(4) . .
N5 C51 C50 123.2(3) . .
N5 C51 H51 118.4 . .
C50 C51 H51 118.4 . .
C52 C53 C54 110.9(3) . .
C52 C53 H53A 109.5 . .
C54 C53 H53A 109.5 . .
C52 C53 H53B 109.5 . .
C54 C53 H53B 109.5 . .
H53A C53 H53B 108.0 . .
C49 C52 C53 116.8(3) . .
C49 C52 H52A 108.1 . .
C53 C52 H52A 108.1 . .
C49 C52 H52B 108.1 . .
C53 C52 H52B 108.1 . .
H52A C52 H52B 107.3 . .
N6 C57 C58 123.3(4) . .
N6 C57 H57 118.3 . .
C58 C57 H57 118.3 . .
C51 C50 C49 119.4(3) . .
C51 C50 H50 120.3 . .
C49 C50 H50 120.3 . .
C57 C58 C54 120.1(4) . .
C57 C58 H58 119.9 . .
C54 C58 H58 119.9 . .
C45 C46 C41 121.1(5) . .
C45 C46 H46 119.5 . .
C41 C46 H46 119.5 . .
C17 C16 C15 120.5(4) . .
C17 C16 H16 119.7 . .
C15 C16 H16 119.7 . .
O1 C1 O2 121.5(4) . .
O1 C1 C2 119.1(4) . .
O2 C1 C2 119.3(4) . .
N1 C15 C16 122.8(4) . .
N1 C15 H15 118.6 . .
C16 C15 H15 118.6 . .
C7 C2 C3 119.7(4) . .
C7 C2 C1 119.8(4) . .
C3 C2 C1 120.4(4) . .
C37 C38 C39 119.6(5) . .
C37 C38 H38 120.2 . .
C39 C38 H38 120.2 . .
C46 C41 C42 119.3(4) . .
C46 C41 C40 119.8(4) . .
C42 C41 C40 120.9(4) . .
C5 C4 C3 121.1(6) . .
C5 C4 H4 119.4 . .
C3 C4 H4 119.4 . .
C36 C35 C34 121.6(5) . .
C36 C35 H35 119.2 . .
C34 C35 H35 119.2 . .
C36 C37 C38 121.3(4) . .
C36 C37 H37 119.4 . .
C38 C37 H37 119.4 . .
C12 C13 C14 119.8(5) . .
C12 C13 H13 120.1 . .
C14 C13 H13 120.1 . .
C6 C7 C2 119.9(6) . .
C6 C7 H7 120.0 . .
C2 C7 H7 120.0 . .
C11 C10 C9 120.5(5) . .
C11 C10 H10A 119.7 . .
C9 C10 H10A 119.7 . .
C23 C22 C21 119.3(4) . .
C23 C22 H22 120.3 . .
C21 C22 H22 120.3 . .
O3 C3 C4 119.6(6) . .
O3 C3 C2 122.0(5) . .
C4 C3 C2 118.4(6) . .
C43 C44 C45 121.6(5) . .
C43 C44 H44 119.2 . .
C45 C44 H44 119.2 . .
N2 C21 C22 123.9(4) . .
N2 C21 H21 118.1 . .
C22 C21 H21 118.1 . .
C46 C45 C44 118.9(5) . .
C46 C45 H45 120.5 . .
C44 C45 H45 120.5 . .
C37 C36 C35 118.9(5) . .
C37 C36 H36 120.5 . .
C35 C36 H36 120.5 . .
C6 C5 C4 120.5(6) . .
C6 C5 H5 119.8 . .
C4 C5 H5 119.8 . .
C10 C11 C12 118.9(5) . .
C10 C11 H11 120.6 . .
C12 C11 H11 120.6 . .
C64 C64 C61 114.3(5) 3_453 .
C64 C64 H64A 108.7 3_453 .
C61 C64 H64A 108.7 . .
C64 C64 H64B 108.7 3_453 .
C61 C64 H64B 108.7 . .
H64A C64 H64B 107.6 . .

loop_
_geom_bond_atom_site_label_1
_geom_bond_atom_site_label_2
_geom_bond_distance
_geom_bond_site_symmetry_2
Cd1 O2 2.324(3) .
Cd1 N1 2.333(3) .
Cd1 N2 2.366(3) .
Cd1 N6 2.378(3) 1_556
Cd1 O4 2.421(3) .
Cd1 O5 2.426(3) .
Cd1 O1 2.600(4) .
Cd2 O8 2.334(3) .
Cd2 N4 2.341(3) .
Cd2 N3 2.353(3) .
Cd2 N5 2.368(3) .
Cd2 O10 2.408(3) .
Cd2 O11 2.440(3) .
Cd2 O7 2.580(3) .
O9 C42 1.340(5) .
O9 H9 0.8400 .
O4 C8 1.246(5) .
O5 C8 1.276(5) .
O8 C40 1.252(5) .
O10 C33 1.281(5) .
O1 C1 1.258(5) .
O2 C1 1.262(5) .
O11 C33 1.239(5) .
O6 C14 1.336(5) .
O6 H6 0.8400 .
O12 C39 1.345(5) .
O12 H12 0.8400 .
O7 C40 1.270(5) .
O3 C3 1.344(7) .
O3 H3 0.8400 .
N3 C30 1.329(5) .
N3 C31 1.336(5) .
N4 C63 1.302(6) .
N4 C59 1.325(5) .
N5 C47 1.331(5) .
N5 C51 1.334(5) .
N2 C21 1.318(5) .
N2 C25 1.322(5) .
N1 C19 1.336(5) .
N1 C15 1.339(5) .
N6 C56 1.324(5) .
N6 C57 1.333(5) .
N6 Cd1 2.378(3) 1_554
C27 C26 1.475(6) .
C27 C28 1.509(5) .
C27 H27A 0.9900 .
C27 H27B 0.9900 .
C43 C44 1.371(8) .
C43 C42 1.396(7) .
C43 H43 0.9500 .
C63 C62 1.389(6) .
C63 H63 0.9500 .
C42 C41 1.400(6) .
C6 C5 1.353(11) .
C6 C7 1.385(7) .
C6 H6A 0.9500 .
C60 C61 1.362(6) .
C60 C59 1.369(6) .
C60 H60 0.9500 .
C62 C61 1.358(7) .
C62 H62 0.9500 .
C30 C29 1.386(5) .
C30 H30 0.9500 .
C26 C23 1.502(5) .
C26 H26A 0.9900 .
C26 H26B 0.9900 .
C31 C32 1.380(6) .
C31 H31 0.9500 .
C28 C32 1.375(7) .
C28 C29 1.383(6) .
C59 H59 0.9500 .
C8 C9 1.491(5) .
C61 C64 1.513(5) .
C49 C48 1.372(5) .
C49 C50 1.392(5) .
C49 C52 1.504(5) .
C39 C38 1.381(6) .
C39 C34 1.399(5) .
C12 C13 1.359(8) .
C12 C11 1.378(9) .
C12 H12A 0.9500 .
C17 C16 1.378(5) .
C17 C18 1.389(5) .
C17 C20 1.514(5) .
C29 H29 0.9500 .
C33 C34 1.490(5) .
C32 H32 0.9500 .
C40 C41 1.492(6) .
C54 C58 1.375(6) .
C54 C55 1.375(5) .
C54 C53 1.520(5) .
C20 C20 1.504(7) 3_574
C20 H20A 0.9900 .
C20 H20B 0.9900 .
C34 C35 1.389(6) .
C18 C19 1.377(5) .
C18 H18 0.9500 .
C19 H19 0.9500 .
C14 C13 1.388(6) .
C14 C9 1.396(6) .
C25 C24 1.373(5) .
C25 H25 0.9500 .
C48 C47 1.384(5) .
C48 H48 0.9500 .
C56 C55 1.390(5) .
C56 H56 0.9500 .
C55 H55 0.9500 .
C47 H47 0.9500 .
C24 C23 1.372(5) .
C24 H24 0.9500 .
C23 C22 1.378(5) .
C9 C10 1.392(6) .
C51 C50 1.389(5) .
C51 H51 0.9500 .
C53 C52 1.514(6) .
C53 H53A 0.9900 .
C53 H53B 0.9900 .
C52 H52A 0.9900 .
C52 H52B 0.9900 .
C57 C58 1.373(5) .
C57 H57 0.9500 .
C50 H50 0.9500 .
C58 H58 0.9500 .
C46 C45 1.377(7) .
C46 C41 1.390(6) .
C46 H46 0.9500 .
C16 C15 1.381(5) .
C16 H16 0.9500 .
C1 C2 1.494(5) .
C15 H15 0.9500 .
C2 C7 1.387(7) .
C2 C3 1.396(7) .
C38 C37 1.377(7) .
C38 H38 0.9500 .
C4 C5 1.365(11) .
C4 C3 1.391(8) .
C4 H4 0.9500 .
C35 C36 1.376(7) .
C35 H35 0.9500 .
C37 C36 1.375(8) .
C37 H37 0.9500 .
C13 H13 0.9500 .
C7 H7 0.9500 .
C10 C11 1.374(7) .
C10 H10A 0.9500 .
C22 C21 1.385(5) .
C22 H22 0.9500 .
C44 C45 1.383(8) .
C44 H44 0.9500 .
C21 H21 0.9500 .
C45 H45 0.9500 .
C36 H36 0.9500 .
C5 H5 0.9500 .
C11 H11 0.9500 .
C64 C64 1.498(9) 3_453
C64 H64A 0.9900 .
C64 H64B 0.9900 .
